data_2227564
loop_
_publ_author_name
'Affan, Md. Abu'
'Chee, Dayang N. A.'
'Ahmad, Fasihuddin B.'
'Ng, Seik Weng'
'Tiekink, Edward R. T.'

_publ_section_title
;
 <i>n</i>-Butyldichlorido(2-{(1<i>E</i>)-1-[2-(pyridin-2-yl)hydrazin-1-ylidene]ethyl}phenolato)tin(IV)
;
_journal_coeditor_code HB5679
_journal_issue 11
_journal_name_full 'Acta Crystallographica Section E'
_journal_page_first m1412
_journal_page_last m1413
_journal_paper_doi 10.1107/S1600536810040572
_journal_volume 66
_journal_year 2010
_chemical_formula_iupac '[Sn (C4 H9) (C13 H12 N3 O) Cl2]'
_chemical_formula_moiety 'C17 H21 Cl2 N3 O Sn'
_chemical_formula_sum 'C17 H21 Cl2 N3 O Sn'
_chemical_formula_weight 472.96
_chemical_name_systematic
;
<i>n</i>-Butyldichlorido(2-{(1<i>E</i>)-1-[2-(pyridin-2-yl)hydrazin-1-
ylidene]ethyl}phenolato)tin(IV)
;
_space_group_IT_number 7
_symmetry_cell_setting monoclinic
_symmetry_space_group_name_Hall 'P -2yc'
_symmetry_space_group_name_H-M 'P 1 c 1'
_atom_sites_solution_hydrogens geom
_atom_sites_solution_primary direct
_atom_sites_solution_secondary difmap
_audit_creation_method SHELXL-97
_cell_angle_alpha 90
_cell_angle_beta 110.5670(10)
_cell_angle_gamma 90
_cell_formula_units_Z 4
_cell_length_a 8.9566(6)
_cell_length_b 21.0210(13)
_cell_length_c 10.3974(7)
_cell_measurement_reflns_used 6860
_cell_measurement_temperature 100(2)
_cell_measurement_theta_max 28.2
_cell_measurement_theta_min 2.3
_cell_volume 1832.8(2)
_computing_cell_refinement 'SAINT (Bruker, 2008)'
_computing_data_collection 'APEX2 (Bruker, 2008)'
_computing_data_reduction 'SAINT (Bruker, 2008)'
_computing_molecular_graphics
;
ORTEP-3 (Farrugia, 1997) and DIAMOND (Brandenburg, 2006)
;
_computing_publication_material 'PLATON (Spek, 2009) and publCIF (Westrip, 2010)'
_computing_structure_refinement 'SHELXL97 (Sheldrick, 2008)'
_computing_structure_solution 'SHELXS97 (Sheldrick, 2008)'
_diffrn_ambient_temperature 100(2)
_diffrn_measured_fraction_theta_full 0.999
_diffrn_measured_fraction_theta_max 0.999
_diffrn_measurement_device_type 'Bruker SMART APEX CCD'
_diffrn_measurement_method '\w scans'
_diffrn_radiation_monochromator graphite
_diffrn_radiation_source 'fine-focus sealed tube'
_diffrn_radiation_type MoK\a
_diffrn_radiation_wavelength 0.71073
_diffrn_reflns_av_R_equivalents 0.032
_diffrn_reflns_av_sigmaI/netI 0.050
_diffrn_reflns_limit_h_max 11
_diffrn_reflns_limit_h_min -11
_diffrn_reflns_limit_k_max 27
_diffrn_reflns_limit_k_min -26
_diffrn_reflns_limit_l_max 13
_diffrn_reflns_limit_l_min -13
_diffrn_reflns_number 17203
_diffrn_reflns_theta_full 27.5
_diffrn_reflns_theta_max 27.5
_diffrn_reflns_theta_min 1.0
_diffrn_standards_decay_% 0
_diffrn_standards_interval_count 0
_diffrn_standards_interval_time 0
_diffrn_standards_number 0
_exptl_absorpt_coefficient_mu 1.695
_exptl_absorpt_correction_T_max 0.920
_exptl_absorpt_correction_T_min 0.677
_exptl_absorpt_correction_type multi-scan
_exptl_absorpt_process_details '(SADABS; Sheldrick, 1996)'
_exptl_crystal_colour orange
_exptl_crystal_density_diffrn 1.714
_exptl_crystal_density_method 'not measured'
_exptl_crystal_description prism
_exptl_crystal_F_000 944
_exptl_crystal_size_max 0.25
_exptl_crystal_size_mid 0.15
_exptl_crystal_size_min 0.05
_refine_diff_density_max 2.28
_refine_diff_density_min -1.21
_refine_ls_abs_structure_details 'Flack (1983), 4006 Friedel pairs'
_refine_ls_abs_structure_Flack 0.00(11)
_refine_ls_extinction_method none
_refine_ls_goodness_of_fit_ref 1.02
_refine_ls_hydrogen_treatment mixed
_refine_ls_matrix_type full
_refine_ls_number_parameters 442
_refine_ls_number_reflns 8239
_refine_ls_number_restraints 4
_refine_ls_restrained_S_all 1.02
_refine_ls_R_factor_all 0.049
_refine_ls_R_factor_gt 0.042
_refine_ls_shift/su_max 0.001
_refine_ls_shift/su_mean 0.000
_refine_ls_structure_factor_coef Fsqd
_refine_ls_weighting_details 'calc w=1/[\s^2^(Fo^2^)+(0.0471P)^2^+7.3356P] where P=(Fo^2^+2Fc^2^)/3'
_refine_ls_weighting_scheme calc
_refine_ls_wR_factor_gt 0.100
_refine_ls_wR_factor_ref 0.108
_reflns_number_gt 7357
_reflns_number_total 8239
_reflns_threshold_expression I>2\s(I)
_cod_data_source_file hb5679.cif
_cod_data_source_block I
_cod_original_sg_symbol_H-M 'P c'
_cod_database_code 2227564
_cod_database_fobs_code 2227564

loop_
_symmetry_equiv_pos_as_xyz
'x, y, z'
'x, -y, z+1/2'

loop_
_atom_site_type_symbol
_atom_site_label
_atom_site_fract_x
_atom_site_fract_y
_atom_site_fract_z
_atom_site_U_iso_or_equiv
_atom_site_adp_type
_atom_site_calc_flag
_atom_site_refinement_flags
_atom_site_occupancy
_atom_site_disorder_assembly
_atom_site_disorder_group
Sn Sn1 0.49996(4) 0.90443(2) 0.50000(3) 0.01474(11) Uani d . 1 . .
Sn Sn2 0.43258(4) 0.59873(2) 0.81542(4) 0.01729(12) Uani d . 1 . .
Cl Cl1 0.2560(2) 0.92741(8) 0.30505(18) 0.0234(4) Uani d . 1 . .
Cl Cl2 0.71385(18) 0.85448(8) 0.70222(17) 0.0170(3) Uani d . 1 . .
Cl Cl3 0.6382(3) 0.59138(10) 1.0451(2) 0.0429(6) Uani d . 1 . .
Cl Cl4 0.2538(2) 0.63490(9) 0.58185(19) 0.0263(4) Uani d . 1 . .
O O1 0.6157(6) 0.8917(2) 0.3683(5) 0.0195(10) Uani d . 1 . .
O O2 0.2612(7) 0.6248(3) 0.8890(6) 0.0351(14) Uani d . 1 . .
N N1 0.4371(7) 0.8008(3) 0.4495(7) 0.0174(13) Uani d . 1 . .
N N2 0.3150(8) 0.7796(3) 0.4922(7) 0.0182(13) Uani d D 1 . .
H H2N 0.289(9) 0.7402(11) 0.492(8) 0.022 Uiso d D 1 . .
N N3 0.3350(8) 0.8773(3) 0.6049(6) 0.0177(13) Uani d . 1 . .
N N4 0.5039(7) 0.7016(3) 0.8490(7) 0.0159(12) Uani d . 1 . .
N N5 0.6249(8) 0.7180(3) 0.7999(7) 0.0172(13) Uani d D 1 . .
H H5N 0.607(9) 0.7568(12) 0.773(7) 0.021 Uiso d D 1 . .
N N6 0.6218(8) 0.6147(3) 0.7280(8) 0.0233(14) Uani d . 1 . .
C C1 0.9471(7) 1.0332(3) 0.4834(6) 0.0184(13) Uani d . 1 . .
H H1A 1.0541 1.0145 0.5185 0.028 Uiso calc R 1 . .
H H1B 0.9545 1.0792 0.4993 0.028 Uiso calc R 1 . .
H H1C 0.8986 1.0247 0.3847 0.028 Uiso calc R 1 . .
C C2 0.8449(7) 1.0038(3) 0.5573(6) 0.0138(11) Uani d . 1 . .
H H2A 0.8947 1.0121 0.6571 0.017 Uiso calc R 1 . .
H H2B 0.8403 0.9572 0.5433 0.017 Uiso calc R 1 . .
C C3 0.6756(7) 1.0307(3) 0.5055(6) 0.0146(12) Uani d . 1 . .
H H3A 0.6813 1.0771 0.5233 0.018 Uiso calc R 1 . .
H H3B 0.6294 1.0245 0.4048 0.018 Uiso calc R 1 . .
C C4 0.5633(8) 1.0012(3) 0.5702(7) 0.0170(14) Uani d . 1 . .
H H4A 0.4652 1.0273 0.5465 0.020 Uiso calc R 1 . .
H H4B 0.6153 1.0014 0.6714 0.020 Uiso calc R 1 . .
C C5 0.6916(9) 0.8399(3) 0.3502(7) 0.0185(15) Uani d . 1 . .
C C6 0.8343(9) 0.8498(4) 0.3249(7) 0.0221(15) Uani d . 1 . .
H H6 0.8745 0.8918 0.3275 0.027 Uiso calc R 1 . .
C C7 0.9166(9) 0.7998(4) 0.2965(7) 0.0244(15) Uani d . 1 . .
H H7 1.0135 0.8077 0.2813 0.029 Uiso calc R 1 . .
C C8 0.8605(9) 0.7386(4) 0.2896(8) 0.0272(17) Uani d . 1 . .
H H8 0.9174 0.7045 0.2684 0.033 Uiso calc R 1 . .
C C9 0.7194(9) 0.7269(3) 0.3140(7) 0.0222(15) Uani d . 1 . .
H H9 0.6801 0.6847 0.3091 0.027 Uiso calc R 1 . .
C C10 0.6336(8) 0.7781(3) 0.3465(7) 0.0150(14) Uani d . 1 . .
C C11 0.4906(9) 0.7603(3) 0.3786(7) 0.0164(15) Uani d . 1 . .
C C12 0.4144(10) 0.6970(3) 0.3391(8) 0.0225(16) Uani d . 1 . .
H H12A 0.2983 0.7015 0.3095 0.034 Uiso calc R 1 . .
H H12B 0.4517 0.6682 0.4181 0.034 Uiso calc R 1 . .
H H12C 0.4431 0.6795 0.2635 0.034 Uiso calc R 1 . .
C C13 0.2705(9) 0.8186(4) 0.5790(8) 0.0165(14) Uani d . 1 . .
C C14 0.1616(10) 0.7971(4) 0.6375(8) 0.0248(17) Uani d . 1 . .
H H14 0.1227 0.7547 0.6234 0.030 Uiso calc R 1 . .
C C15 0.1121(9) 0.8383(4) 0.7152(8) 0.0252(17) Uani d . 1 . .
H H15 0.0328 0.8254 0.7509 0.030 Uiso calc R 1 . .
C C16 0.1784(10) 0.9006(4) 0.7434(9) 0.0259(18) Uani d . 1 . .
H H16 0.1478 0.9293 0.8003 0.031 Uiso calc R 1 . .
C C17 0.2872(9) 0.9172(4) 0.6856(8) 0.0224(16) Uani d . 1 . .
H H17 0.3320 0.9587 0.7024 0.027 Uiso calc R 1 . .
C C18 0.0622(13) 0.4490(6) 0.7565(13) 0.069(3) Uani d . 1 . .
H H18A -0.0502 0.4577 0.7416 0.103 Uiso calc R 1 . .
H H18B 0.1286 0.4637 0.8482 0.103 Uiso calc R 1 . .
H H18C 0.0772 0.4031 0.7492 0.103 Uiso calc R 1 . .
C C19 0.1096(11) 0.4834(4) 0.6495(10) 0.045(2) Uani d . 1 . .
H H19A 0.0931 0.5296 0.6574 0.054 Uiso calc R 1 . .
H H19B 0.0384 0.4697 0.5573 0.054 Uiso calc R 1 . .
C C20 0.2852(11) 0.4721(4) 0.6612(9) 0.042(2) Uani d . 1 . .
H H20A 0.3035 0.4259 0.6562 0.050 Uiso calc R 1 . .
H H20B 0.3038 0.4927 0.5825 0.050 Uiso calc R 1 . .
C C21 0.4014(9) 0.4978(3) 0.7918(9) 0.0265(18) Uani d . 1 . .
H H21A 0.5068 0.4789 0.8043 0.032 Uiso calc R 1 . .
H H21B 0.3693 0.4821 0.8680 0.032 Uiso calc R 1 . .
C C22 0.2329(10) 0.6778(4) 0.9437(8) 0.0244(17) Uani d . 1 . .
C C23 0.0932(10) 0.6776(4) 0.9770(8) 0.0301(18) Uani d . 1 . .
H H23 0.0294 0.6403 0.9601 0.036 Uiso calc R 1 . .
C C24 0.0472(10) 0.7291(5) 1.0322(8) 0.0325(19) Uani d . 1 . .
H H24 -0.0489 0.7279 1.0515 0.039 Uiso calc R 1 . .
C C25 0.1403(11) 0.7833(4) 1.0605(8) 0.0345(19) Uani d . 1 . .
H H25 0.1090 0.8190 1.1012 0.041 Uiso calc R 1 . .
C C26 0.2780(10) 0.7861(4) 1.0302(7) 0.0266(17) Uani d . 1 . .
H H26 0.3400 0.8239 1.0503 0.032 Uiso calc R 1 . .
C C27 0.3303(9) 0.7333(3) 0.9691(8) 0.0188(15) Uani d . 1 . .
C C28 0.4673(10) 0.7429(4) 0.9257(7) 0.0200(16) Uani d . 1 . .
C C29 0.5648(9) 0.8019(3) 0.9702(8) 0.0230(16) Uani d . 1 . .
H H29A 0.6765 0.7925 0.9835 0.034 Uiso calc R 1 . .
H H29B 0.5572 0.8171 1.0568 0.034 Uiso calc R 1 . .
H H29C 0.5248 0.8348 0.8996 0.034 Uiso calc R 1 . .
C C30 0.6775(9) 0.6730(3) 0.7290(8) 0.0186(15) Uani d . 1 . .
C C31 0.7888(9) 0.6884(3) 0.6693(8) 0.0174(14) Uani d . 1 . .
H H31 0.8311 0.7302 0.6753 0.021 Uiso calc R 1 . .
C C32 0.8356(9) 0.6406(4) 0.6005(8) 0.0236(16) Uani d . 1 . .
H H32 0.9098 0.6496 0.5565 0.028 Uiso calc R 1 . .
C C33 0.7758(10) 0.5798(4) 0.5953(10) 0.0321(19) Uani d . 1 . .
H H33 0.8093 0.5467 0.5493 0.039 Uiso calc R 1 . .
C C34 0.6673(9) 0.5683(4) 0.6575(9) 0.0251(17) Uani d . 1 . .
H H34 0.6224 0.5269 0.6517 0.030 Uiso calc R 1 . .

loop_
_atom_site_aniso_label
_atom_site_aniso_U_11
_atom_site_aniso_U_22
_atom_site_aniso_U_33
_atom_site_aniso_U_12
_atom_site_aniso_U_13
_atom_site_aniso_U_23
Sn1 0.0153(2) 0.0133(2) 0.0172(2) 0.00001(19) 0.00764(19) 0.00070(19)
Sn2 0.0182(2) 0.0132(2) 0.0207(2) -0.00161(19) 0.0071(2) -0.00055(19)
Cl1 0.0231(8) 0.0194(8) 0.0223(8) 0.0007(6) 0.0014(7) 0.0046(6)
Cl2 0.0148(7) 0.0153(7) 0.0211(7) 0.0007(6) 0.0065(6) 0.0025(6)
Cl3 0.0488(13) 0.0265(10) 0.0326(11) -0.0111(9) -0.0119(9) 0.0101(8)
Cl4 0.0220(8) 0.0242(9) 0.0278(9) -0.0064(7) 0.0026(7) 0.0074(7)
O1 0.026(3) 0.013(2) 0.023(2) 0.0013(19) 0.014(2) -0.0039(18)
O2 0.038(3) 0.024(3) 0.056(4) -0.016(3) 0.033(3) -0.022(3)
N1 0.012(3) 0.023(3) 0.020(3) -0.002(2) 0.009(2) 0.001(2)
N2 0.016(3) 0.021(3) 0.021(3) -0.006(2) 0.011(2) 0.003(2)
N3 0.020(3) 0.020(3) 0.018(3) 0.004(2) 0.012(2) 0.003(2)
N4 0.013(3) 0.010(3) 0.024(3) 0.001(2) 0.005(2) 0.000(2)
N5 0.017(3) 0.013(3) 0.024(3) -0.003(2) 0.009(3) 0.002(2)
N6 0.012(3) 0.022(3) 0.033(4) -0.002(2) 0.003(3) -0.004(3)
C1 0.012(3) 0.024(3) 0.019(3) -0.007(2) 0.006(2) 0.004(3)
C2 0.017(3) 0.014(3) 0.011(3) -0.004(2) 0.005(2) 0.002(2)
C3 0.014(3) 0.010(3) 0.019(3) 0.000(2) 0.004(2) 0.005(2)
C4 0.015(3) 0.016(3) 0.018(3) 0.001(3) 0.004(3) -0.004(3)
C5 0.020(3) 0.019(3) 0.016(3) -0.004(3) 0.005(3) 0.000(3)
C6 0.016(3) 0.033(4) 0.019(3) -0.001(3) 0.008(3) -0.001(3)
C7 0.019(3) 0.038(4) 0.017(3) 0.004(3) 0.008(3) 0.001(3)
C8 0.023(4) 0.037(5) 0.029(4) 0.006(3) 0.017(3) -0.003(3)
C9 0.030(4) 0.016(3) 0.024(4) 0.005(3) 0.014(3) 0.001(3)
C10 0.014(3) 0.019(3) 0.013(3) 0.003(3) 0.005(3) -0.005(2)
C11 0.023(4) 0.012(3) 0.014(3) 0.000(3) 0.006(3) 0.000(3)
C12 0.029(4) 0.019(3) 0.019(3) -0.002(3) 0.007(3) -0.001(3)
C13 0.010(3) 0.023(4) 0.014(3) -0.001(3) 0.002(3) -0.002(3)
C14 0.024(4) 0.026(4) 0.024(4) -0.004(3) 0.009(3) 0.008(3)
C15 0.017(3) 0.034(4) 0.026(4) -0.004(3) 0.009(3) 0.008(3)
C16 0.021(4) 0.035(5) 0.024(4) 0.006(3) 0.012(3) -0.001(3)
C17 0.020(4) 0.026(4) 0.019(3) 0.002(3) 0.004(3) 0.004(3)
C18 0.044(6) 0.076(8) 0.069(7) 0.009(6) -0.002(5) 0.031(6)
C19 0.042(5) 0.025(4) 0.055(5) -0.002(4) 0.000(4) 0.005(4)
C20 0.045(5) 0.030(4) 0.043(5) 0.000(4) 0.006(4) 0.001(4)
C21 0.024(4) 0.014(3) 0.043(5) -0.003(3) 0.015(4) -0.012(3)
C22 0.027(4) 0.028(4) 0.019(3) -0.002(3) 0.010(3) -0.009(3)
C23 0.026(4) 0.047(5) 0.017(3) -0.006(4) 0.008(3) -0.006(3)
C24 0.030(5) 0.045(5) 0.023(4) 0.014(4) 0.009(3) -0.003(4)
C25 0.041(5) 0.039(5) 0.031(4) 0.016(4) 0.023(4) 0.009(3)
C26 0.035(4) 0.028(4) 0.021(4) 0.012(3) 0.014(3) 0.000(3)
C27 0.019(4) 0.017(3) 0.019(3) -0.001(3) 0.005(3) -0.005(3)
C28 0.026(4) 0.020(4) 0.011(3) -0.001(3) 0.003(3) 0.001(3)
C29 0.030(4) 0.015(3) 0.024(4) -0.005(3) 0.009(3) -0.003(3)
C30 0.019(4) 0.016(3) 0.018(3) 0.002(3) 0.003(3) 0.003(3)
C31 0.014(3) 0.009(3) 0.027(4) 0.001(2) 0.005(3) 0.004(3)
C32 0.015(3) 0.033(4) 0.026(4) -0.001(3) 0.011(3) 0.000(3)
C33 0.016(4) 0.037(5) 0.040(5) 0.007(3) 0.005(3) -0.010(4)
C34 0.019(4) 0.020(4) 0.041(5) 0.002(3) 0.016(3) -0.005(3)

loop_
_atom_type_symbol
_atom_type_description
_atom_type_scat_dispersion_real
_atom_type_scat_dispersion_imag
_atom_type_scat_source
C C 0.0033 0.0016 'International Tables Vol C Tables 4.2.6.8 and 6.1.1.4'
H H 0.0000 0.0000 'International Tables Vol C Tables 4.2.6.8 and 6.1.1.4'
N N 0.0061 0.0033 'International Tables Vol C Tables 4.2.6.8 and 6.1.1.4'
O O 0.0106 0.0060 'International Tables Vol C Tables 4.2.6.8 and 6.1.1.4'
Cl Cl 0.1484 0.1585 'International Tables Vol C Tables 4.2.6.8 and 6.1.1.4'
Sn Sn -0.6537 1.4246 'International Tables Vol C Tables 4.2.6.8 and 6.1.1.4'

loop_
_geom_angle_atom_site_label_1
_geom_angle_atom_site_label_2
_geom_angle_atom_site_label_3
_geom_angle_site_symmetry_1
_geom_angle_site_symmetry_3
_geom_angle
_geom_angle_publ_flag
O1 Sn1 C4 . . 102.6(2) ?
O1 Sn1 N3 . . 154.6(2) ?
C4 Sn1 N3 . . 102.6(2) ?
O1 Sn1 N1 . . 81.9(2) ?
C4 Sn1 N1 . . 174.0(2) ?
N3 Sn1 N1 . . 73.1(2) ?
O1 Sn1 Cl1 . . 89.21(15) ?
C4 Sn1 Cl1 . . 98.35(19) ?
N3 Sn1 Cl1 . . 84.38(18) ?
N1 Sn1 Cl1 . . 85.49(17) ?
O1 Sn1 Cl2 . . 95.17(15) ?
C4 Sn1 Cl2 . . 94.46(19) ?
N3 Sn1 Cl2 . . 85.67(17) ?
N1 Sn1 Cl2 . . 81.18(17) ?
Cl1 Sn1 Cl2 . . 165.23(6) ?
O2 Sn2 C21 . . 103.1(3) ?
O2 Sn2 N6 . . 155.4(2) ?
C21 Sn2 N6 . . 101.0(3) ?
O2 Sn2 N4 . . 83.8(2) ?
C21 Sn2 N4 . . 171.6(3) ?
N6 Sn2 N4 . . 72.6(2) ?
O2 Sn2 Cl3 . . 93.4(2) ?
C21 Sn2 Cl3 . . 94.1(2) ?
N6 Sn2 Cl3 . . 89.3(2) ?
N4 Sn2 Cl3 . . 80.46(17) ?
O2 Sn2 Cl4 . . 88.4(2) ?
C21 Sn2 Cl4 . . 100.1(2) ?
N6 Sn2 Cl4 . . 82.92(19) ?
N4 Sn2 Cl4 . . 84.77(17) ?
Cl3 Sn2 Cl4 . . 164.83(6) ?
C5 O1 Sn1 . . 128.2(4) ?
C22 O2 Sn2 . . 133.1(5) ?
C11 N1 N2 . . 116.9(6) ?
C11 N1 Sn1 . . 129.7(5) ?
N2 N1 Sn1 . . 113.2(4) ?
C13 N2 N1 . . 117.4(6) ?
C13 N2 H2N . . 115(5) ?
N1 N2 H2N . . 124(5) ?
C13 N3 C17 . . 118.9(6) ?
C13 N3 Sn1 . . 117.0(5) ?
C17 N3 Sn1 . . 124.0(5) ?
C28 N4 N5 . . 117.2(6) ?
C28 N4 Sn2 . . 128.3(5) ?
N5 N4 Sn2 . . 113.3(4) ?
C30 N5 N4 . . 118.8(6) ?
C30 N5 H5N . . 123(5) ?
N4 N5 H5N . . 106(5) ?
C30 N6 C34 . . 118.9(7) ?
C30 N6 Sn2 . . 118.7(5) ?
C34 N6 Sn2 . . 121.8(5) ?
C2 C1 H1A . . 109.5 ?
C2 C1 H1B . . 109.5 ?
H1A C1 H1B . . 109.5 ?
C2 C1 H1C . . 109.5 ?
H1A C1 H1C . . 109.5 ?
H1B C1 H1C . . 109.5 ?
C1 C2 C3 . . 111.8(5) ?
C1 C2 H2A . . 109.2 ?
C3 C2 H2A . . 109.2 ?
C1 C2 H2B . . 109.2 ?
C3 C2 H2B . . 109.2 ?
H2A C2 H2B . . 107.9 ?
C4 C3 C2 . . 114.9(5) ?
C4 C3 H3A . . 108.5 ?
C2 C3 H3A . . 108.5 ?
C4 C3 H3B . . 108.5 ?
C2 C3 H3B . . 108.5 ?
H3A C3 H3B . . 107.5 ?
C3 C4 Sn1 . . 111.6(4) ?
C3 C4 H4A . . 109.3 ?
Sn1 C4 H4A . . 109.3 ?
C3 C4 H4B . . 109.3 ?
Sn1 C4 H4B . . 109.3 ?
H4A C4 H4B . . 108.0 ?
O1 C5 C10 . . 124.1(6) ?
O1 C5 C6 . . 116.7(6) ?
C10 C5 C6 . . 119.1(7) ?
C7 C6 C5 . . 121.3(7) ?
C7 C6 H6 . . 119.4 ?
C5 C6 H6 . . 119.4 ?
C6 C7 C8 . . 120.9(7) ?
C6 C7 H7 . . 119.6 ?
C8 C7 H7 . . 119.6 ?
C7 C8 C9 . . 119.5(7) ?
C7 C8 H8 . . 120.2 ?
C9 C8 H8 . . 120.2 ?
C8 C9 C10 . . 120.5(7) ?
C8 C9 H9 . . 119.8 ?
C10 C9 H9 . . 119.8 ?
C5 C10 C9 . . 118.8(7) ?
C5 C10 C11 . . 124.9(6) ?
C9 C10 C11 . . 116.3(6) ?
N1 C11 C10 . . 118.4(6) ?
N1 C11 C12 . . 120.7(7) ?
C10 C11 C12 . . 120.9(6) ?
C11 C12 H12A . . 109.5 ?
C11 C12 H12B . . 109.5 ?
H12A C12 H12B . . 109.5 ?
C11 C12 H12C . . 109.5 ?
H12A C12 H12C . . 109.5 ?
H12B C12 H12C . . 109.5 ?
N3 C13 N2 . . 118.2(6) ?
N3 C13 C14 . . 121.6(7) ?
N2 C13 C14 . . 120.1(7) ?
C15 C14 C13 . . 118.6(7) ?
C15 C14 H14 . . 120.7 ?
C13 C14 H14 . . 120.7 ?
C14 C15 C16 . . 120.5(7) ?
C14 C15 H15 . . 119.7 ?
C16 C15 H15 . . 119.7 ?
C17 C16 C15 . . 117.1(7) ?
C17 C16 H16 . . 121.4 ?
C15 C16 H16 . . 121.4 ?
C16 C17 N3 . . 123.1(8) ?
C16 C17 H17 . . 118.5 ?
N3 C17 H17 . . 118.5 ?
C19 C18 H18A . . 109.5 ?
C19 C18 H18B . . 109.5 ?
H18A C18 H18B . . 109.5 ?
C19 C18 H18C . . 109.5 ?
H18A C18 H18C . . 109.5 ?
H18B C18 H18C . . 109.5 ?
C18 C19 C20 . . 114.1(8) ?
C18 C19 H19A . . 108.7 ?
C20 C19 H19A . . 108.7 ?
C18 C19 H19B . . 108.7 ?
C20 C19 H19B . . 108.7 ?
H19A C19 H19B . . 107.6 ?
C21 C20 C19 . . 112.3(8) ?
C21 C20 H20A . . 109.2 ?
C19 C20 H20A . . 109.2 ?
C21 C20 H20B . . 109.2 ?
C19 C20 H20B . . 109.2 ?
H20A C20 H20B . . 107.9 ?
C20 C21 Sn2 . . 119.0(6) ?
C20 C21 H21A . . 107.6 ?
Sn2 C21 H21A . . 107.6 ?
C20 C21 H21B . . 107.6 ?
Sn2 C21 H21B . . 107.6 ?
H21A C21 H21B . . 107.0 ?
O2 C22 C23 . . 115.3(7) ?
O2 C22 C27 . . 125.1(7) ?
C23 C22 C27 . . 119.6(7) ?
C24 C23 C22 . . 122.0(8) ?
C24 C23 H23 . . 119.0 ?
C22 C23 H23 . . 119.0 ?
C23 C24 C25 . . 119.9(8) ?
C23 C24 H24 . . 120.0 ?
C25 C24 H24 . . 120.0 ?
C24 C25 C26 . . 120.5(8) ?
C24 C25 H25 . . 119.8 ?
C26 C25 H25 . . 119.7 ?
C25 C26 C27 . . 121.8(8) ?
C25 C26 H26 . . 119.1 ?
C27 C26 H26 . . 119.1 ?
C22 C27 C26 . . 116.2(7) ?
C22 C27 C28 . . 125.5(7) ?
C26 C27 C28 . . 118.0(7) ?
N4 C28 C27 . . 121.3(7) ?
N4 C28 C29 . . 120.0(7) ?
C27 C28 C29 . . 118.7(6) ?
C28 C29 H29A . . 109.5 ?
C28 C29 H29B . . 109.5 ?
H29A C29 H29B . . 109.5 ?
C28 C29 H29C . . 109.5 ?
H29A C29 H29C . . 109.5 ?
H29B C29 H29C . . 109.5 ?
N6 C30 N5 . . 116.2(7) ?
N6 C30 C31 . . 122.9(7) ?
N5 C30 C31 . . 120.9(7) ?
C32 C31 C30 . . 117.3(7) ?
C32 C31 H31 . . 121.4 ?
C30 C31 H31 . . 121.4 ?
C33 C32 C31 . . 120.7(7) ?
C33 C32 H32 . . 119.6 ?
C31 C32 H32 . . 119.6 ?
C34 C33 C32 . . 118.5(8) ?
C34 C33 H33 . . 120.8 ?
C32 C33 H33 . . 120.8 ?
N6 C34 C33 . . 121.5(8) ?
N6 C34 H34 . . 119.2 ?
C33 C34 H34 . . 119.2 ?

loop_
_geom_bond_atom_site_label_1
_geom_bond_atom_site_label_2
_geom_bond_site_symmetry_2
_geom_bond_distance
_geom_bond_publ_flag
Sn1 Cl1 . 2.4504(17) y
Sn1 Cl2 . 2.5225(16) y
Sn1 O1 . 2.004(5) y
Sn1 N1 . 2.266(6) y
Sn1 N3 . 2.198(6) y
Sn1 C4 . 2.169(7) y
Sn2 Cl3 . 2.456(2) y
Sn2 Cl4 . 2.5116(18) y
Sn2 O2 . 2.017(5) y
Sn2 N4 . 2.248(6) y
Sn2 N6 . 2.212(7) y
Sn2 C21 . 2.142(7) y
O1 C5 . 1.332(9) ?
O2 C22 . 1.314(9) ?
N1 C11 . 1.321(9) ?
N1 N2 . 1.390(8) ?
N2 C13 . 1.378(10) ?
N2 H2n . 0.86(3) ?
N3 C13 . 1.349(10) ?
N3 C17 . 1.358(10) ?
N4 C28 . 1.295(10) ?
N4 N5 . 1.394(8) ?
N5 C30 . 1.381(10) ?
N5 H5n . 0.86(3) ?
N6 C30 . 1.321(10) ?
N6 C34 . 1.366(10) ?
C1 C2 . 1.517(8) ?
C1 H1A . 0.9800 ?
C1 H1B . 0.9800 ?
C1 H1C . 0.9800 ?
C2 C3 . 1.529(8) ?
C2 H2A . 0.9900 ?
C2 H2B . 0.9900 ?
C3 C4 . 1.524(9) ?
C3 H3A . 0.9900 ?
C3 H3B . 0.9900 ?
C4 H4A . 0.9900 ?
C4 H4B . 0.9900 ?
C5 C10 . 1.394(10) ?
C5 C6 . 1.408(10) ?
C6 C7 . 1.373(10) ?
C6 H6 . 0.9500 ?
C7 C8 . 1.374(11) ?
C7 H7 . 0.9500 ?
C8 C9 . 1.396(10) ?
C8 H8 . 0.9500 ?
C9 C10 . 1.430(9) ?
C9 H9 . 0.9500 ?
C10 C11 . 1.481(10) ?
C11 C12 . 1.486(10) ?
C12 H12A . 0.9800 ?
C12 H12B . 0.9800 ?
C12 H12C . 0.9800 ?
C13 C14 . 1.394(10) ?
C14 C15 . 1.359(11) ?
C14 H14 . 0.9500 ?
C15 C16 . 1.426(11) ?
C15 H15 . 0.9500 ?
C16 C17 . 1.358(11) ?
C16 H16 . 0.9500 ?
C17 H17 . 0.9500 ?
C18 C19 . 1.508(15) ?
C18 H18A . 0.9800 ?
C18 H18B . 0.9800 ?
C18 H18C . 0.9800 ?
C19 C20 . 1.553(13) ?
C19 H19A . 0.9900 ?
C19 H19B . 0.9900 ?
C20 C21 . 1.492(11) ?
C20 H20A . 0.9900 ?
C20 H20B . 0.9900 ?
C21 H21A . 0.9900 ?
C21 H21B . 0.9900 ?
C22 C23 . 1.410(11) ?
C22 C27 . 1.426(11) ?
C23 C24 . 1.356(11) ?
C23 H23 . 0.9500 ?
C24 C25 . 1.382(13) ?
C24 H24 . 0.9500 ?
C25 C26 . 1.378(11) ?
C25 H25 . 0.9500 ?
C26 C27 . 1.437(10) ?
C26 H26 . 0.9500 ?
C27 C28 . 1.462(11) ?
C28 C29 . 1.494(10) ?
C29 H29A . 0.9800 ?
C29 H29B . 0.9800 ?
C29 H29C . 0.9800 ?
C30 C31 . 1.385(11) ?
C31 C32 . 1.381(10) ?
C31 H31 . 0.9500 ?
C32 C33 . 1.379(12) ?
C32 H32 . 0.9500 ?
C33 C34 . 1.366(12) ?
C33 H33 . 0.9500 ?
C34 H34 . 0.9500 ?

loop_
_geom_hbond_atom_site_label_D
_geom_hbond_atom_site_label_H
_geom_hbond_atom_site_label_A
_geom_hbond_site_symmetry_A
_geom_hbond_distance_DH
_geom_hbond_distance_HA
_geom_hbond_distance_DA
_geom_hbond_angle_DHA
N2 H2n Cl4 . 0.86(3) 2.47(4) 3.283(7) 159(7)
N5 H5n Cl2 . 0.86(3) 2.48(5) 3.235(7) 147(7)
C15 H15 Cl2 1_455 0.95 2.79 3.538(9) 137
C17 H17 Cl1 2_575 0.95 2.80 3.540(9) 135
C34 H34 Cl3 2_564 0.95 2.75 3.534(9) 141

loop_
_geom_torsion_atom_site_label_1
_geom_torsion_atom_site_label_2
_geom_torsion_atom_site_label_3
_geom_torsion_atom_site_label_4
_geom_torsion_site_symmetry_1
_geom_torsion_site_symmetry_2
_geom_torsion_site_symmetry_3
_geom_torsion_site_symmetry_4
_geom_torsion
_geom_torsion_publ_flag
C4 Sn1 O1 C5 . . . . 140.7(6) ?
N3 Sn1 O1 C5 . . . . -45.8(9) ?
N1 Sn1 O1 C5 . . . . -35.4(6) ?
Cl1 Sn1 O1 C5 . . . . -120.9(6) ?
Cl2 Sn1 O1 C5 . . . . 44.9(6) ?
C21 Sn2 O2 C22 . . . . 167.9(8) ?
N6 Sn2 O2 C22 . . . . -22.9(12) ?
N4 Sn2 O2 C22 . . . . -7.1(8) ?
Cl3 Sn2 O2 C22 . . . . 72.9(8) ?
Cl4 Sn2 O2 C22 . . . . -92.0(8) ?
O1 Sn1 N1 C11 . . . . 8.3(6) ?
N3 Sn1 N1 C11 . . . . -176.4(7) ?
Cl1 Sn1 N1 C11 . . . . 98.1(7) ?
Cl2 Sn1 N1 C11 . . . . -88.3(7) ?
O1 Sn1 N1 N2 . . . . -166.3(5) ?
Cl1 Sn1 N1 N2 . . . . -76.4(5) ?
Cl2 Sn1 N1 N2 . . . . 97.2(5) ?
C11 N1 N2 C13 . . . . 172.9(7) ?
Sn1 N1 N2 C13 . . . . -11.8(8) ?
C4 Sn1 N3 C13 . . . . 178.6(5) ?
N1 Sn1 N3 C13 . . . . -5.7(5) ?
Cl1 Sn1 N3 C13 . . . . 81.3(5) ?
Cl2 Sn1 N3 C13 . . . . -87.8(5) ?
O1 Sn1 N3 C17 . . . . -170.4(5) ?
C4 Sn1 N3 C17 . . . . 3.1(6) ?
N1 Sn1 N3 C17 . . . . 178.8(6) ?
Cl1 Sn1 N3 C17 . . . . -94.3(6) ?
Cl2 Sn1 N3 C17 . . . . 96.7(6) ?
O2 Sn2 N4 C28 . . . . 18.6(7) ?
N6 Sn2 N4 C28 . . . . -168.2(7) ?
Cl3 Sn2 N4 C28 . . . . -75.9(7) ?
Cl4 Sn2 N4 C28 . . . . 107.6(7) ?
O2 Sn2 N4 N5 . . . . -174.0(5) ?
N6 Sn2 N4 N5 . . . . -0.8(5) ?
Cl3 Sn2 N4 N5 . . . . 91.5(5) ?
Cl4 Sn2 N4 N5 . . . . -85.0(5) ?
C28 N4 N5 C30 . . . . 173.8(7) ?
Sn2 N4 N5 C30 . . . . 4.9(8) ?
O2 Sn2 N6 C30 . . . . 13.0(11) ?
C21 Sn2 N6 C30 . . . . -177.8(6) ?
N4 Sn2 N6 C30 . . . . -3.5(6) ?
Cl3 Sn2 N6 C30 . . . . -83.7(6) ?
Cl4 Sn2 N6 C30 . . . . 83.2(6) ?
O2 Sn2 N6 C34 . . . . -158.4(6) ?
C21 Sn2 N6 C34 . . . . 10.9(7) ?
N4 Sn2 N6 C34 . . . . -174.8(7) ?
Cl3 Sn2 N6 C34 . . . . 105.0(6) ?
Cl4 Sn2 N6 C34 . . . . -88.1(6) ?
C1 C2 C3 C4 . . . . 177.2(5) ?
C2 C3 C4 Sn1 . . . . -71.1(6) ?
O1 Sn1 C4 C3 . . . . -1.2(5) ?
N3 Sn1 C4 C3 . . . . -178.3(4) ?
Cl1 Sn1 C4 C3 . . . . -92.2(4) ?
Cl2 Sn1 C4 C3 . . . . 95.1(4) ?
Sn1 O1 C5 C10 . . . . 42.3(10) ?
Sn1 O1 C5 C6 . . . . -141.8(5) ?
O1 C5 C6 C7 . . . . -176.0(6) ?
C10 C5 C6 C7 . . . . 0.1(11) ?
C5 C6 C7 C8 . . . . 1.1(11) ?
C6 C7 C8 C9 . . . . -1.0(12) ?
C7 C8 C9 C10 . . . . -0.2(11) ?
O1 C5 C10 C9 . . . . 174.5(7) ?
C6 C5 C10 C9 . . . . -1.3(10) ?
O1 C5 C10 C11 . . . . -7.8(11) ?
C6 C5 C10 C11 . . . . 176.4(7) ?
C8 C9 C10 C5 . . . . 1.4(11) ?
C8 C9 C10 C11 . . . . -176.5(7) ?
N2 N1 C11 C10 . . . . -172.5(6) ?
Sn1 N1 C11 C10 . . . . 13.2(10) ?
N2 N1 C11 C12 . . . . 4.1(10) ?
Sn1 N1 C11 C12 . . . . -170.3(5) ?
C5 C10 C11 N1 . . . . -18.9(11) ?
C9 C10 C11 N1 . . . . 158.9(7) ?
C5 C10 C11 C12 . . . . 164.6(7) ?
C9 C10 C11 C12 . . . . -17.6(10) ?
C17 N3 C13 N2 . . . . 177.3(7) ?
Sn1 N3 C13 N2 . . . . 1.5(9) ?
C17 N3 C13 C14 . . . . -2.7(11) ?
Sn1 N3 C13 C14 . . . . -178.4(6) ?
N1 N2 C13 N3 . . . . 7.2(10) ?
N1 N2 C13 C14 . . . . -172.9(7) ?
N3 C13 C14 C15 . . . . 4.3(12) ?
N2 C13 C14 C15 . . . . -175.6(7) ?
C13 C14 C15 C16 . . . . -4.1(12) ?
C14 C15 C16 C17 . . . . 2.3(12) ?
C15 C16 C17 N3 . . . . -0.6(12) ?
C13 N3 C17 C16 . . . . 0.8(11) ?
Sn1 N3 C17 C16 . . . . 176.3(6) ?
C18 C19 C20 C21 . . . . -64.4(11) ?
C19 C20 C21 Sn2 . . . . -72.9(9) ?
O2 Sn2 C21 C20 . . . . 86.9(7) ?
N6 Sn2 C21 C20 . . . . -88.5(7) ?
Cl3 Sn2 C21 C20 . . . . -178.7(6) ?
Cl4 Sn2 C21 C20 . . . . -3.9(7) ?
Sn2 O2 C22 C23 . . . . 177.2(6) ?
Sn2 O2 C22 C27 . . . . -2.2(13) ?
O2 C22 C23 C24 . . . . -179.1(8) ?
C27 C22 C23 C24 . . . . 0.4(12) ?
C22 C23 C24 C25 . . . . -1.5(13) ?
C23 C24 C25 C26 . . . . 1.4(12) ?
C24 C25 C26 C27 . . . . -0.2(12) ?
O2 C22 C27 C26 . . . . -179.8(7) ?
C23 C22 C27 C26 . . . . 0.8(11) ?
O2 C22 C27 C28 . . . . 6.9(13) ?
C23 C22 C27 C28 . . . . -172.5(8) ?
C25 C26 C27 C22 . . . . -0.9(11) ?
C25 C26 C27 C28 . . . . 173.0(7) ?
N5 N4 C28 C27 . . . . 172.9(7) ?
Sn2 N4 C28 C27 . . . . -20.1(11) ?
N5 N4 C28 C29 . . . . -6.5(10) ?
Sn2 N4 C28 C29 . . . . 160.5(5) ?
C22 C27 C28 N4 . . . . 5.4(12) ?
C26 C27 C28 N4 . . . . -167.8(7) ?
C22 C27 C28 C29 . . . . -175.2(7) ?
C26 C27 C28 C29 . . . . 11.5(11) ?
C34 N6 C30 N5 . . . . 178.9(7) ?
Sn2 N6 C30 N5 . . . . 7.3(9) ?
C34 N6 C30 C31 . . . . -4.4(12) ?
Sn2 N6 C30 C31 . . . . -175.9(6) ?
N4 N5 C30 N6 . . . . -8.1(10) ?
N4 N5 C30 C31 . . . . 175.1(7) ?
N6 C30 C31 C32 . . . . 3.2(12) ?
N5 C30 C31 C32 . . . . 179.8(7) ?
C30 C31 C32 C33 . . . . -1.5(12) ?
C31 C32 C33 C34 . . . . 1.1(13) ?
C30 N6 C34 C33 . . . . 3.9(12) ?
Sn2 N6 C34 C33 . . . . 175.2(6) ?
C32 C33 C34 N6 . . . . -2.2(13) ?
